data_4503942
loop_
_publ_author_name
'Wen, Lili'
'Lu, Zhenda'
'Lin, Jianguo'
'Tian, Zhengfang'
'Zhu, Huizhen'
'Meng, Qingjin'

_publ_section_title
;
 Syntheses, Structures, and Physical Properties of Three Novel
 Metal&#x2212;Organic Frameworks Constructed from Aromatic Polycarboxylate
 Acids and Flexible Imidazole-Based Synthons
;
_journal_issue 1
_journal_name_full 'Crystal Growth &amp; Design'
_journal_page_first 93
_journal_paper_doi 10.1021/cg0604982
_journal_volume 7
_journal_year 2007
_chemical_formula_sum 'C72 H70 Co3 N16 O18 S2'
_chemical_formula_weight 1688.35
_chemical_name_systematic
; 
 ? 
;
_space_group_IT_number 2
_symmetry_cell_setting triclinic
_symmetry_space_group_name_Hall '-P 1'
_symmetry_space_group_name_H-M 'P -1'
_atom_sites_solution_hydrogens geom
_atom_sites_solution_primary direct
_atom_sites_solution_secondary difmap
_audit_creation_method SHELXL-97
_cell_angle_alpha 76.6040(10)
_cell_angle_beta 83.5090(10)
_cell_angle_gamma 74.1880(10)
_cell_formula_units_Z 1
_cell_length_a 9.3253(6)
_cell_length_b 10.9646(7)
_cell_length_c 19.4452(13)
_cell_measurement_reflns_used 2242
_cell_measurement_temperature 293(2)
_cell_measurement_theta_max 23.44
_cell_measurement_theta_min 2.44
_cell_volume 1858.3(2)
_computing_cell_refinement SMART
_computing_data_collection 'SMART (Bruker, 2000)'
_computing_data_reduction 'SAINT (Bruker, 2000)'
_computing_molecular_graphics SHELXTL
_computing_publication_material SHELXTL
_computing_structure_refinement SHELXTL
_computing_structure_solution 'SHELXTL (Bruker, 2000)'
_diffrn_ambient_temperature 293(2)
_diffrn_measured_fraction_theta_full 0.983
_diffrn_measured_fraction_theta_max 0.983
_diffrn_radiation_monochromator graphite
_diffrn_radiation_source 'fine-focus sealed tube'
_diffrn_radiation_type MoK\a
_diffrn_radiation_wavelength 0.71073
_diffrn_reflns_av_R_equivalents 0.0221
_diffrn_reflns_av_sigmaI/netI 0.0412
_diffrn_reflns_limit_h_max 11
_diffrn_reflns_limit_h_min -11
_diffrn_reflns_limit_k_max 13
_diffrn_reflns_limit_k_min -13
_diffrn_reflns_limit_l_max 23
_diffrn_reflns_limit_l_min -20
_diffrn_reflns_number 10271
_diffrn_reflns_theta_full 26.00
_diffrn_reflns_theta_max 26.00
_diffrn_reflns_theta_min 1.97
_exptl_absorpt_coefficient_mu 0.800
_exptl_absorpt_correction_T_max 0.90
_exptl_absorpt_correction_T_min 0.86
_exptl_absorpt_correction_type multi-scan
_exptl_absorpt_process_details 'SADABS(Bruker, 2000)'
_exptl_crystal_colour purple
_exptl_crystal_density_diffrn 1.509
_exptl_crystal_density_method 'not measured'
_exptl_crystal_description block
_exptl_crystal_F_000 871
_exptl_crystal_size_max 0.18
_exptl_crystal_size_mid 0.15
_exptl_crystal_size_min 0.13
_refine_diff_density_max 0.595
_refine_diff_density_min -0.711
_refine_diff_density_rms 0.070
_refine_ls_extinction_method none
_refine_ls_goodness_of_fit_ref 1.031
_refine_ls_hydrogen_treatment constr
_refine_ls_matrix_type full
_refine_ls_number_parameters 502
_refine_ls_number_reflns 7185
_refine_ls_number_restraints 0
_refine_ls_restrained_S_all 1.031
_refine_ls_R_factor_all 0.0697
_refine_ls_R_factor_gt 0.0547
_refine_ls_shift/su_max 0.000
_refine_ls_shift/su_mean 0.000
_refine_ls_structure_factor_coef Fsqd
_refine_ls_weighting_details 'calc w=1/[\s^2^(Fo^2^)+(0.0700P)^2^+1.5500P] where P=(Fo^2^+2Fc^2^)/3'
_refine_ls_weighting_scheme calc
_refine_ls_wR_factor_gt 0.1293
_refine_ls_wR_factor_ref 0.1340
_reflns_number_gt 5709
_reflns_number_total 7185
_reflns_threshold_expression >2sigma(I)
_cod_data_source_file cg0604982rom20060912_065257.cif
_cod_data_source_block 251008b_0m
_cod_depositor_comments
;
The following automatic conversions were performed:

'_symmetry_cell_setting' value 'Triclinic' changed to 'triclinic'
according to /home/saulius/struct/CIF-dictionaries/cif_core.dic
dictionary named 'cif_core.dic' version 2.4.1 from
2010-06-29.

'_exptl_absorpt_correction_type' value 'Multi-scan'
changed to 'multi-scan' according to
/home/saulius/struct/CIF-dictionaries/cif_core.dic dictionary named
'cif_core.dic' version 2.4.1 from 2010-06-29.

Automatic conversion script
Id: cif_fix_values 1715 2011-07-08 13:25:40Z adriana 
;
_cod_original_sg_symbol_H-M P-1
_cod_database_code 4503942

loop_
_symmetry_equiv_pos_as_xyz
'x, y, z'
'-x, -y, -z'

loop_
_atom_site_label
_atom_site_type_symbol
_atom_site_fract_x
_atom_site_fract_y
_atom_site_fract_z
_atom_site_U_iso_or_equiv
_atom_site_adp_type
_atom_site_occupancy
_atom_site_symmetry_multiplicity
_atom_site_calc_flag
_atom_site_refinement_flags
Co1 Co 1.0000 0.5000 0.0000 0.03478(17) Uani 1 2 d S
Co2 Co 0.32740(5) -0.22351(4) 0.56229(2) 0.03253(13) Uani 1 1 d .
C1 C 0.7020(4) 0.5084(4) -0.0674(2) 0.0494(10) Uani 1 1 d .
H1 H 0.7422 0.4331 -0.0846 0.059 Uiso 1 1 calc R
C2 C 0.5637(4) 0.5845(3) -0.07811(17) 0.0367(8) Uani 1 1 d .
H2 H 0.4916 0.5717 -0.1031 0.044 Uiso 1 1 calc R
C3 C 0.6796(4) 0.6634(3) -0.01546(18) 0.0368(8) Uani 1 1 d .
H3 H 0.6998 0.7172 0.0107 0.044 Uiso 1 1 calc R
C4 C 0.4165(4) 0.7926(4) -0.0405(2) 0.0479(9) Uani 1 1 d .
H4A H 0.3437 0.7619 -0.0060 0.057 Uiso 1 1 calc R
H4B H 0.3719 0.8232 -0.0861 0.057 Uiso 1 1 calc R
C5 C 0.4555(4) 0.9022(3) -0.01953(18) 0.0374(8) Uani 1 1 d .
C6 C 0.4240(4) 0.9236(4) 0.04674(19) 0.0427(9) Uani 1 1 d .
H6 H 0.3719 0.8726 0.0794 0.051 Uiso 1 1 calc R
C7 C 0.5319(4) 0.9797(3) -0.06666(18) 0.0339(7) Uani 1 1 d .
H7 H 0.5542 0.9667 -0.1127 0.041 Uiso 1 1 calc R
C8 C 0.9469(5) 0.2835(4) 0.1233(2) 0.0451(9) Uani 1 1 d .
H8 H 0.9219 0.3437 0.1522 0.054 Uiso 1 1 calc R
C9 C 1.0041(4) 0.1983(3) 0.0337(2) 0.0447(9) Uani 1 1 d .
H9 H 1.0277 0.1874 -0.0126 0.054 Uiso 1 1 calc R
C10 C 0.9935(4) 0.1020(3) 0.09071(17) 0.0316(7) Uani 1 1 d .
H10 H 1.0079 0.0148 0.0905 0.038 Uiso 1 1 calc R
C11 C 0.9290(4) 0.0935(4) 0.22077(18) 0.0384(8) Uani 1 1 d .
H11A H 0.9285 0.1517 0.2516 0.046 Uiso 1 1 calc R
H11B H 1.0088 0.0160 0.2341 0.046 Uiso 1 1 calc R
C12 C 0.7815(4) 0.0572(3) 0.23130(17) 0.0339(7) Uani 1 1 d .
C13 C 0.7763(4) -0.0640(3) 0.22497(18) 0.0386(8) Uani 1 1 d .
H13 H 0.8626 -0.1223 0.2123 0.046 Uiso 1 1 calc R
C14 C 0.6412(4) -0.0992(4) 0.2377(2) 0.0460(9) Uani 1 1 d .
H14 H 0.6385 -0.1813 0.2336 0.055 Uiso 1 1 calc R
C15 C 0.5120(4) -0.0143(4) 0.25616(18) 0.0407(8) Uani 1 1 d .
C16 C 0.5179(5) 0.1088(4) 0.2591(2) 0.0491(9) Uani 1 1 d .
H16 H 0.4306 0.1690 0.2688 0.059 Uiso 1 1 calc R
C17 C 0.6515(4) 0.1440(3) 0.24782(19) 0.0365(7) Uani 1 1 d .
H17 H 0.6538 0.2266 0.2514 0.044 Uiso 1 1 calc R
C18 C 0.3679(4) -0.0546(3) 0.27466(17) 0.0344(7) Uani 1 1 d .
H18A H 0.2860 0.0213 0.2770 0.041 Uiso 1 1 calc R
H18B H 0.3493 -0.0945 0.2381 0.041 Uiso 1 1 calc R
C19 C 0.4190(4) -0.2783(3) 0.3535(2) 0.0438(9) Uani 1 1 d .
H19 H 0.4464 -0.3275 0.3188 0.053 Uiso 1 1 calc R
C20 C 0.4142(4) -0.3230(4) 0.42433(18) 0.0370(8) Uani 1 1 d .
H20 H 0.4386 -0.4099 0.4470 0.044 Uiso 1 1 calc R
C21 C 0.3475(4) -0.1153(4) 0.40658(19) 0.0398(8) Uani 1 1 d .
H21 H 0.3177 -0.0308 0.4137 0.048 Uiso 1 1 calc R
C22 C 0.2641(4) 0.0594(3) 0.57585(19) 0.0386(8) Uani 1 1 d .
H22 H 0.3628 0.0641 0.5675 0.046 Uiso 1 1 calc R
C23 C 0.0675(4) -0.0100(3) 0.58962(18) 0.0331(7) Uani 1 1 d .
H23 H 0.0035 -0.0630 0.5923 0.040 Uiso 1 1 calc R
C24 C 0.0260(4) 0.1117(3) 0.60146(18) 0.0378(8) Uani 1 1 d .
H24 H -0.0697 0.1572 0.6137 0.045 Uiso 1 1 calc R
C25 C 0.1600(4) 0.2813(3) 0.6021(2) 0.0408(8) Uani 1 1 d .
H25A H 0.2638 0.2837 0.5991 0.049 Uiso 1 1 calc R
H25B H 0.1192 0.2911 0.6492 0.049 Uiso 1 1 calc R
C26 C 0.1526(4) 0.4648(3) 0.4971(2) 0.0416(8) Uani 1 1 d .
H26 H 0.2564 0.4422 0.4951 0.050 Uiso 1 1 calc R
C27 C 0.0766(4) 0.3934(3) 0.54880(18) 0.0338(7) Uani 1 1 d .
C28 C -0.0775(4) 0.4301(4) 0.5519(2) 0.0446(9) Uani 1 1 d .
H28 H -0.1311 0.3844 0.5868 0.054 Uiso 1 1 calc R
C29 C 0.1538(4) -0.3842(4) 0.6578(2) 0.0432(9) Uani 1 1 d .
C30 C 0.0013(4) -0.4080(3) 0.67525(17) 0.0330(7) Uani 1 1 d .
C31 C -0.1206(4) -0.3266(3) 0.63877(18) 0.0364(7) Uani 1 1 d .
H31 H -0.1080 -0.2546 0.6048 0.044 Uiso 1 1 calc R
C32 C -0.2607(4) -0.3507(3) 0.65204(18) 0.0347(7) Uani 1 1 d .
C33 C -0.3887(4) -0.2658(3) 0.60838(19) 0.0375(8) Uani 1 1 d .
C34 C -0.2793(4) -0.4592(3) 0.70215(18) 0.0330(7) Uani 1 1 d .
H34 H -0.3728 -0.4762 0.7112 0.040 Uiso 1 1 calc R
C35 C -0.1583(4) -0.5421(3) 0.73859(16) 0.0309(7) Uani 1 1 d .
C36 C -0.0192(4) -0.5161(3) 0.72600(17) 0.0341(7) Uani 1 1 d .
H36 H 0.0609 -0.5709 0.7515 0.041 Uiso 1 1 calc R
N1 N 0.7755(3) 0.5574(3) -0.02774(16) 0.0364(6) Uani 1 1 d .
N2 N 0.5494(3) 0.6853(3) -0.04481(15) 0.0376(7) Uani 1 1 d .
N3 N 0.9751(3) 0.3136(3) 0.05462(16) 0.0395(7) Uani 1 1 d .
N4 N 0.9583(3) 0.1565(3) 0.14730(17) 0.0418(7) Uani 1 1 d .
N5 N 0.3754(3) -0.1472(3) 0.34335(15) 0.0399(7) Uani 1 1 d .
N6 N 0.3678(3) -0.2202(3) 0.45769(15) 0.0342(6) Uani 1 1 d .
N7 N 0.2174(3) -0.0439(3) 0.57316(15) 0.0331(6) Uani 1 1 d .
N8 N 0.1526(3) 0.1545(3) 0.59185(16) 0.0357(6) Uani 1 1 d .
O1 O 0.9264(3) 0.5784(3) 0.09577(13) 0.0436(6) Uani 1 1 d .
H1A H 0.9269 0.6579 0.0867 0.052 Uiso 1 1 d R
H1B H 0.8384 0.5713 0.1087 0.052 Uiso 1 1 d R
O2 O 0.1673(3) -0.3058(2) 0.60024(13) 0.0403(6) Uani 1 1 d .
O3 O 0.2517(3) -0.4370(3) 0.69806(13) 0.0472(7) Uani 1 1 d .
O4 O -0.3858(3) -0.1580(2) 0.57327(14) 0.0464(6) Uani 1 1 d .
O5 O -0.4971(3) -0.3191(2) 0.61161(13) 0.0399(6) Uani 1 1 d .
O6 O -0.1368(3) -0.7837(2) 0.74832(14) 0.0434(6) Uani 1 1 d .
O7 O -0.0793(3) -0.7209(2) 0.85088(13) 0.0391(6) Uani 1 1 d .
O8 O -0.3359(3) -0.6684(2) 0.81806(12) 0.0407(6) Uani 1 1 d .
O9 O 0.6615(3) -0.4206(2) 0.17547(12) 0.0410(6) Uani 1 1 d .
H9B H 0.7063 -0.4648 0.2125 0.049 Uiso 1 1 d R
H9C H 0.5678 -0.4043 0.1846 0.049 Uiso 1 1 d R
S1 S -0.18025(10) -0.69061(8) 0.79367(5) 0.0364(2) Uani 1 1 d .

loop_
_atom_site_aniso_label
_atom_site_aniso_U_11
_atom_site_aniso_U_22
_atom_site_aniso_U_33
_atom_site_aniso_U_23
_atom_site_aniso_U_13
_atom_site_aniso_U_12
Co1 0.0310(3) 0.0356(4) 0.0333(3) -0.0022(3) 0.0023(3) -0.0070(3)
Co2 0.0290(2) 0.0288(2) 0.0349(2) 0.00252(18) -0.00135(17) -0.00711(17)
C1 0.044(2) 0.054(2) 0.057(2) -0.032(2) -0.0027(18) -0.0052(18)
C2 0.051(2) 0.0360(18) 0.0289(16) -0.0134(14) -0.0174(15) -0.0095(15)
C3 0.0404(19) 0.0393(19) 0.0335(17) -0.0168(15) -0.0150(14) -0.0017(15)
C4 0.038(2) 0.058(2) 0.041(2) -0.0161(18) -0.0111(16) 0.0073(17)
C5 0.0389(19) 0.0375(18) 0.0313(17) -0.0090(14) -0.0142(14) 0.0039(14)
C6 0.042(2) 0.044(2) 0.0361(19) 0.0011(15) 0.0130(15) -0.0148(16)
C7 0.0377(18) 0.0309(17) 0.0335(17) -0.0111(14) 0.0030(14) -0.0074(14)
C8 0.052(2) 0.0352(19) 0.047(2) -0.0014(16) 0.0039(17) -0.0170(17)
C9 0.042(2) 0.0351(19) 0.059(2) -0.0146(17) 0.0213(17) -0.0188(16)
C10 0.0352(17) 0.0280(16) 0.0324(16) -0.0084(13) 0.0156(13) -0.0147(13)
C11 0.0320(18) 0.049(2) 0.0324(17) 0.0124(15) -0.0123(14) -0.0209(15)
C12 0.0352(18) 0.0335(17) 0.0306(16) 0.0117(13) -0.0087(13) -0.0175(14)
C13 0.0359(18) 0.0349(18) 0.0349(18) 0.0066(14) 0.0020(14) -0.0056(14)
C14 0.044(2) 0.039(2) 0.057(2) 0.0002(17) -0.0061(17) -0.0212(17)
C15 0.039(2) 0.051(2) 0.0305(17) 0.0055(15) -0.0048(14) -0.0193(17)
C16 0.044(2) 0.061(3) 0.042(2) -0.0138(18) 0.0075(17) -0.0130(19)
C17 0.0366(18) 0.0323(17) 0.0458(19) -0.0079(15) 0.0018(14) -0.0191(14)
C18 0.0335(17) 0.0367(18) 0.0309(17) 0.0048(14) -0.0078(13) -0.0133(14)
C19 0.051(2) 0.0320(18) 0.050(2) -0.0129(16) 0.0061(17) -0.0129(16)
C20 0.044(2) 0.0410(19) 0.0299(17) -0.0090(14) 0.0026(14) -0.0187(16)
C21 0.0379(19) 0.042(2) 0.0385(19) -0.0054(15) 0.0009(15) -0.0128(15)
C22 0.0351(18) 0.0345(18) 0.0414(19) 0.0017(15) -0.0042(15) -0.0082(14)
C23 0.0313(17) 0.0373(17) 0.0383(18) -0.0186(14) -0.0062(13) -0.0105(14)
C24 0.0389(19) 0.0428(19) 0.0382(18) -0.0277(16) 0.0027(14) -0.0070(15)
C25 0.047(2) 0.0318(18) 0.045(2) -0.0055(15) -0.0120(16) -0.0110(15)
C26 0.0322(18) 0.0382(19) 0.056(2) -0.0104(17) -0.0008(16) -0.0111(15)
C27 0.0387(18) 0.0288(16) 0.0380(18) -0.0111(14) -0.0080(14) -0.0095(14)
C28 0.045(2) 0.038(2) 0.049(2) -0.0025(16) 0.0060(17) -0.0158(16)
C29 0.0287(18) 0.055(2) 0.043(2) 0.0094(17) -0.0097(15) -0.0193(16)
C30 0.0314(17) 0.0329(17) 0.0337(17) -0.0029(13) -0.0010(13) -0.0103(13)
C31 0.0344(18) 0.0373(18) 0.0352(18) -0.0004(14) -0.0007(14) -0.0120(14)
C32 0.0330(18) 0.0324(17) 0.0360(18) -0.0028(14) -0.0016(14) -0.0075(14)
C33 0.0346(18) 0.0369(19) 0.0374(18) -0.0045(15) -0.0036(14) -0.0049(14)
C34 0.0285(17) 0.0284(16) 0.0404(18) -0.0044(14) 0.0025(13) -0.0088(13)
C35 0.0359(17) 0.0288(16) 0.0255(15) -0.0011(13) 0.0004(13) -0.0086(13)
C36 0.0337(18) 0.0365(18) 0.0290(16) -0.0025(14) -0.0047(13) -0.0064(14)
N1 0.0312(15) 0.0299(14) 0.0483(17) -0.0131(13) 0.0001(12) -0.0048(11)
N2 0.0336(15) 0.0399(16) 0.0357(15) -0.0025(12) -0.0175(12) -0.0018(12)
N3 0.0424(17) 0.0338(15) 0.0395(16) -0.0001(13) 0.0023(13) -0.0135(13)
N4 0.0420(17) 0.0299(15) 0.0480(18) 0.0063(13) 0.0034(14) -0.0144(13)
N5 0.0396(17) 0.0534(19) 0.0308(15) -0.0014(13) 0.0005(12) -0.0257(14)
N6 0.0281(14) 0.0331(15) 0.0402(15) -0.0021(12) -0.0004(11) -0.0113(11)
N7 0.0278(14) 0.0312(14) 0.0389(15) -0.0018(12) -0.0054(11) -0.0083(11)
N8 0.0275(14) 0.0346(15) 0.0454(17) -0.0042(12) -0.0060(12) -0.0103(12)
O1 0.0453(15) 0.0457(14) 0.0447(14) -0.0142(11) 0.0114(11) -0.0215(12)
O2 0.0283(12) 0.0386(13) 0.0497(15) 0.0112(11) -0.0055(10) -0.0173(10)
O3 0.0519(16) 0.0457(15) 0.0353(13) 0.0236(11) -0.0139(12) -0.0201(12)
O4 0.0449(15) 0.0329(13) 0.0529(16) 0.0123(12) -0.0124(12) -0.0098(11)
O5 0.0348(13) 0.0427(14) 0.0367(13) 0.0130(10) -0.0155(10) -0.0134(11)
O6 0.0495(16) 0.0340(13) 0.0503(15) -0.0136(11) -0.0102(12) -0.0098(11)
O7 0.0433(14) 0.0368(13) 0.0364(13) -0.0007(10) -0.0142(11) -0.0096(11)
O8 0.0363(13) 0.0459(14) 0.0309(12) 0.0075(10) 0.0095(10) -0.0135(11)
O9 0.0355(13) 0.0454(14) 0.0315(12) 0.0083(10) 0.0035(10) -0.0086(11)
S1 0.0358(4) 0.0360(4) 0.0342(4) 0.0001(3) -0.0024(3) -0.0096(3)

loop_
_atom_type_symbol
_atom_type_description
_atom_type_scat_dispersion_real
_atom_type_scat_dispersion_imag
_atom_type_scat_source
C C 0.0033 0.0016 'International Tables Vol C Tables 4.2.6.8 and 6.1.1.4'
H H 0.0000 0.0000 'International Tables Vol C Tables 4.2.6.8 and 6.1.1.4'
N N 0.0061 0.0033 'International Tables Vol C Tables 4.2.6.8 and 6.1.1.4'
O O 0.0106 0.0060 'International Tables Vol C Tables 4.2.6.8 and 6.1.1.4'
S S 0.1246 0.1234 'International Tables Vol C Tables 4.2.6.8 and 6.1.1.4'
Co Co 0.3494 0.9721 'International Tables Vol C Tables 4.2.6.8 and 6.1.1.4'

loop_
_geom_angle_atom_site_label_1
_geom_angle_atom_site_label_2
_geom_angle_atom_site_label_3
_geom_angle
_geom_angle_site_symmetry_1
_geom_angle_site_symmetry_3
N1 Co1 N1 180.0(3) . 2_765
N1 Co1 N3 89.07(11) . 2_765
N1 Co1 N3 90.93(11) 2_765 2_765
N1 Co1 N3 90.93(11) . .
N1 Co1 N3 89.07(11) 2_765 .
N3 Co1 N3 180.0 2_765 .
N1 Co1 O1 91.61(11) . 2_765
N1 Co1 O1 88.39(11) 2_765 2_765
N3 Co1 O1 91.14(11) 2_765 2_765
N3 Co1 O1 88.86(11) . 2_765
N1 Co1 O1 88.39(11) . .
N1 Co1 O1 91.61(11) 2_765 .
N3 Co1 O1 88.86(11) 2_765 .
N3 Co1 O1 91.14(11) . .
O1 Co1 O1 180.0 2_765 .
O5 Co2 O2 108.41(10) 1_655 .
O5 Co2 N7 122.43(11) 1_655 .
O2 Co2 N7 96.89(11) . .
O5 Co2 N6 109.66(11) 1_655 .
O2 Co2 N6 110.90(11) . .
N7 Co2 N6 107.74(11) . .
C2 C1 N1 110.3(3) . .
C2 C1 H1 124.9 . .
N1 C1 H1 124.9 . .
C1 C2 N2 106.5(3) . .
C1 C2 H2 126.8 . .
N2 C2 H2 126.8 . .
N1 C3 N2 112.5(3) . .
N1 C3 H3 123.8 . .
N2 C3 H3 123.8 . .
N2 C4 C5 111.0(3) . .
N2 C4 H4A 109.4 . .
C5 C4 H4A 109.4 . .
N2 C4 H4B 109.4 . .
C5 C4 H4B 109.4 . .
H4A C4 H4B 108.0 . .
C6 C5 C7 118.2(3) . .
C6 C5 C4 121.2(4) . .
C7 C5 C4 120.5(3) . .
C5 C6 C7 120.8(3) . 2_675
C5 C6 H6 119.6 . .
C7 C6 H6 119.6 2_675 .
C5 C7 C6 121.1(3) . 2_675
C5 C7 H7 119.5 . .
C6 C7 H7 119.5 2_675 .
N3 C8 N4 112.7(3) . .
N3 C8 H8 123.6 . .
N4 C8 H8 123.6 . .
C10 C9 N3 109.8(3) . .
C10 C9 H9 125.1 . .
N3 C9 H9 125.1 . .
N4 C10 C9 107.0(3) . .
N4 C10 H10 126.5 . .
C9 C10 H10 126.5 . .
N4 C11 C12 112.2(3) . .
N4 C11 H11A 109.2 . .
C12 C11 H11A 109.2 . .
N4 C11 H11B 109.2 . .
C12 C11 H11B 109.2 . .
H11A C11 H11B 107.9 . .
C13 C12 C17 119.4(3) . .
C13 C12 C11 119.9(3) . .
C17 C12 C11 120.7(3) . .
C12 C13 C14 119.8(3) . .
C12 C13 H13 120.1 . .
C14 C13 H13 120.1 . .
C15 C14 C13 121.1(4) . .
C15 C14 H14 119.4 . .
C13 C14 H14 119.4 . .
C14 C15 C16 118.3(3) . .
C14 C15 C18 121.4(3) . .
C16 C15 C18 120.3(4) . .
C15 C16 C17 121.1(4) . .
C15 C16 H16 119.5 . .
C17 C16 H16 119.5 . .
C12 C17 C16 120.3(3) . .
C12 C17 H17 119.9 . .
C16 C17 H17 119.9 . .
N5 C18 C15 110.5(3) . .
N5 C18 H18A 109.6 . .
C15 C18 H18A 109.6 . .
N5 C18 H18B 109.6 . .
C15 C18 H18B 109.6 . .
H18A C18 H18B 108.1 . .
C20 C19 N5 105.9(3) . .
C20 C19 H19 127.1 . .
N5 C19 H19 127.1 . .
C19 C20 N6 109.5(3) . .
C19 C20 H20 125.2 . .
N6 C20 H20 125.2 . .
N6 C21 N5 110.6(3) . .
N6 C21 H21 124.7 . .
N5 C21 H21 124.7 . .
N8 C22 N7 111.7(3) . .
N8 C22 H22 124.2 . .
N7 C22 H22 124.2 . .
C24 C23 N7 110.0(3) . .
C24 C23 H23 125.0 . .
N7 C23 H23 125.0 . .
C23 C24 N8 106.1(3) . .
C23 C24 H24 126.9 . .
N8 C24 H24 126.9 . .
N8 C25 C27 113.3(3) . .
N8 C25 H25A 108.9 . .
C27 C25 H25A 108.9 . .
N8 C25 H25B 108.9 . .
C27 C25 H25B 108.9 . .
H25A C25 H25B 107.7 . .
C27 C26 C28 121.4(3) . 2_566
C27 C26 H26 119.3 . .
C28 C26 H26 119.3 2_566 .
C26 C27 C28 118.4(3) . .
C26 C27 C25 120.6(3) . .
C28 C27 C25 120.9(3) . .
C27 C28 C26 120.2(3) . 2_566
C27 C28 H28 119.9 . .
C26 C28 H28 119.9 2_566 .
O3 C29 O2 124.7(3) . .
O3 C29 C30 120.0(3) . .
O2 C29 C30 115.2(3) . .
C31 C30 C36 118.7(3) . .
C31 C30 C29 120.5(3) . .
C36 C30 C29 120.7(3) . .
C32 C31 C30 121.2(3) . .
C32 C31 H31 119.4 . .
C30 C31 H31 119.4 . .
C31 C32 C34 119.5(3) . .
C31 C32 C33 120.1(3) . .
C34 C32 C33 120.3(3) . .
O4 C33 O5 124.9(3) . .
O4 C33 C32 122.1(3) . .
O5 C33 C32 113.1(3) . .
C35 C34 C32 119.9(3) . .
C35 C34 H34 120.0 . .
C32 C34 H34 120.0 . .
C36 C35 C34 120.2(3) . .
C36 C35 S1 120.6(3) . .
C34 C35 S1 118.7(2) . .
C35 C36 C30 120.4(3) . .
C35 C36 H36 119.8 . .
C30 C36 H36 119.8 . .
C3 N1 C1 104.9(3) . .
C3 N1 Co1 124.0(2) . .
C1 N1 Co1 130.7(2) . .
C3 N2 C2 106.0(3) . .
C3 N2 C4 127.2(3) . .
C2 N2 C4 126.8(3) . .
C8 N3 C9 104.1(3) . .
C8 N3 Co1 123.3(3) . .
C9 N3 Co1 131.8(2) . .
C10 N4 C8 106.4(3) . .
C10 N4 C11 127.8(3) . .
C8 N4 C11 125.8(3) . .
C21 N5 C19 108.3(3) . .
C21 N5 C18 125.3(3) . .
C19 N5 C18 126.3(3) . .
C21 N6 C20 105.6(3) . .
C21 N6 Co2 125.8(2) . .
C20 N6 Co2 128.5(2) . .
C22 N7 C23 104.7(3) . .
C22 N7 Co2 132.2(2) . .
C23 N7 Co2 122.5(2) . .
C22 N8 C24 107.5(3) . .
C22 N8 C25 127.8(3) . .
C24 N8 C25 124.6(3) . .
Co1 O1 H1A 109.1 . .
Co1 O1 H1B 109.2 . .
H1A O1 H1B 109.5 . .
C29 O2 Co2 130.6(2) . .
C33 O5 Co2 119.1(2) . 1_455
H9B O9 H9C 109.5 . .
O6 S1 O8 113.03(16) . .
O6 S1 O7 112.17(15) . .
O8 S1 O7 113.19(15) . .
O6 S1 C35 104.87(16) . .
O8 S1 C35 106.55(15) . .
O7 S1 C35 106.24(15) . .

loop_
_geom_bond_atom_site_label_1
_geom_bond_atom_site_label_2
_geom_bond_distance
_geom_bond_site_symmetry_2
Co1 N1 2.109(3) .
Co1 N1 2.109(3) 2_765
Co1 N3 2.135(3) 2_765
Co1 N3 2.135(3) .
Co1 O1 2.193(2) 2_765
Co1 O1 2.193(2) .
Co2 O5 1.911(2) 1_655
Co2 O2 1.940(2) .
Co2 N7 2.005(3) .
Co2 N6 2.020(3) .
C1 C2 1.341(5) .
C1 N1 1.366(5) .
C1 H1 0.9300 .
C2 N2 1.375(4) .
C2 H2 0.9300 .
C3 N1 1.312(4) .
C3 N2 1.339(4) .
C3 H3 0.9300 .
C4 N2 1.468(5) .
C4 C5 1.497(5) .
C4 H4A 0.9700 .
C4 H4B 0.9700 .
C5 C6 1.349(5) .
C5 C7 1.375(5) .
C6 C7 1.382(5) 2_675
C6 H6 0.9300 .
C7 C6 1.382(5) 2_675
C7 H7 0.9300 .
C8 N3 1.314(5) .
C8 N4 1.341(5) .
C8 H8 0.9300 .
C9 C10 1.357(5) .
C9 N3 1.365(5) .
C9 H9 0.9300 .
C10 N4 1.338(5) .
C10 H10 0.9300 .
C11 N4 1.466(4) .
C11 C12 1.513(4) .
C11 H11A 0.9700 .
C11 H11B 0.9700 .
C12 C13 1.378(5) .
C12 C17 1.379(5) .
C13 C14 1.395(5) .
C13 H13 0.9300 .
C14 C15 1.376(6) .
C14 H14 0.9300 .
C15 C16 1.381(6) .
C15 C18 1.506(5) .
C16 C17 1.383(5) .
C16 H16 0.9300 .
C17 H17 0.9300 .
C18 N5 1.474(4) .
C18 H18A 0.9700 .
C18 H18B 0.9700 .
C19 C20 1.351(5) .
C19 N5 1.357(5) .
C19 H19 0.9300 .
C20 N6 1.374(4) .
C20 H20 0.9300 .
C21 N6 1.319(4) .
C21 N5 1.334(5) .
C21 H21 0.9300 .
C22 N8 1.323(5) .
C22 N7 1.332(4) .
C22 H22 0.9300 .
C23 C24 1.351(5) .
C23 N7 1.365(4) .
C23 H23 0.9300 .
C24 N8 1.364(4) .
C24 H24 0.9300 .
C25 N8 1.470(4) .
C25 C27 1.504(5) .
C25 H25A 0.9700 .
C25 H25B 0.9700 .
C26 C27 1.379(5) .
C26 C28 1.388(5) 2_566
C26 H26 0.9300 .
C27 C28 1.381(5) .
C28 C26 1.388(5) 2_566
C28 H28 0.9300 .
C29 O3 1.203(4) .
C29 O2 1.260(4) .
C29 C30 1.502(5) .
C30 C31 1.389(5) .
C30 C36 1.398(5) .
C31 C32 1.387(5) .
C31 H31 0.9300 .
C32 C34 1.390(5) .
C32 C33 1.506(5) .
C33 O4 1.226(4) .
C33 O5 1.288(4) .
C34 C35 1.387(5) .
C34 H34 0.9300 .
C35 C36 1.386(5) .
C35 S1 1.779(3) .
C36 H36 0.9300 .
O1 H1A 0.8500 .
O1 H1B 0.8500 .
O5 Co2 1.911(2) 1_455
O6 S1 1.447(3) .
O7 S1 1.459(2) .
O8 S1 1.448(2) .
O9 H9B 0.8501 .
O9 H9C 0.8500 .

loop_
_geom_hbond_atom_site_label_D
_geom_hbond_atom_site_label_H
_geom_hbond_atom_site_label_A
_geom_hbond_distance_DH
_geom_hbond_distance_HA
_geom_hbond_distance_DA
_geom_hbond_angle_DHA
_geom_hbond_site_symmetry_A
O1 H1A O7 0.85 2.30 2.801(3) 118.2 2_656
O1 H1B O9 0.85 1.98 2.762(3) 153.6 1_565
O9 H9B O3 0.85 1.84 2.669(3) 163.5 2_646
O9 H9C O8 0.85 2.09 2.923(4) 165.4 2_546
